data_7009059
loop_
_publ_author_name
'Evans, William J.'
'Johnston, Matthew A.'
'Clark, Robert D.'
'Ziller, Joseph W.'

_publ_section_title
;
 Variability of (ring centroid)--Ln--(ring centroid) angles in the
 mixed ligand C5Me5/C8H8 complexes (C5Me5)Ln(C8H8) and
 [(C5Me5)Yb(THF)](\m-\h8&#x2236;\h8-C8H8)[Yb(C5Me5)]
;
_journal_issue 10
_journal_name_full 'Journal of the Chemical Society, Dalton Transactions'
_journal_page_first 1609
_journal_paper_doi 10.1039/a908412f
_journal_year 2000
_chemical_formula_sum 'C18 H23 Yb'
_chemical_formula_weight 412.40
_chemical_name_systematic
; 
 ? 
;
_space_group_IT_number 62
_symmetry_cell_setting orthorhombic
_symmetry_space_group_name_Hall '-P 2ac 2n'
_symmetry_space_group_name_H-M 'P n m a'
_atom_sites_solution_hydrogens none
_atom_sites_solution_primary direct
_atom_sites_solution_secondary difmap
_audit_creation_method SHELXTL
_cell_angle_alpha 90.00
_cell_angle_beta 90.00
_cell_angle_gamma 90.00
_cell_formula_units_Z 4
_cell_length_a 10.3018(5)
_cell_length_b 13.0166(6)
_cell_length_c 11.6035(6)
_cell_measurement_temperature 158
_cell_volume 1555.96(13)
_computing_cell_refinement 'Siemens SMART/SAINT'
_computing_data_collection 'Siemens SMART'
_computing_data_reduction 'Siemens SAINT/SADABS'
_computing_molecular_graphics 'Siemens SHELXTL'
_computing_publication_material 'Siemens SHELXTL'
_computing_structure_refinement 'Siemens SHELXTL'
_computing_structure_solution 'Siemens SHELXTL'
_diffrn_ambient_temperature 158
_diffrn_measurement_device 'Siemens Platform CCD'
_diffrn_measurement_method '\w scans'
_diffrn_radiation_monochromator graphite
_diffrn_radiation_source 'sealed tube'
_diffrn_radiation_type MoK\a
_diffrn_radiation_wavelength 0.71073
_diffrn_reflns_av_R_equivalents 0.0218
_diffrn_reflns_av_sigmaI/netI 0.0155
_diffrn_reflns_limit_h_max 13
_diffrn_reflns_limit_h_min -13
_diffrn_reflns_limit_k_max 16
_diffrn_reflns_limit_k_min -10
_diffrn_reflns_limit_l_max 15
_diffrn_reflns_limit_l_min -15
_diffrn_reflns_number 9656
_diffrn_reflns_theta_max 28.31
_diffrn_reflns_theta_min 2.35
_diffrn_standards_decay_% 0
_diffrn_standards_interval_count 0
_diffrn_standards_number 0
_exptl_absorpt_coefficient_mu 5.995
_exptl_absorpt_correction_T_max 0.40411
_exptl_absorpt_correction_T_min 0.29577
_exptl_absorpt_correction_type 'Semi-empirical via SADABS'
_exptl_crystal_colour 'Dark red'
_exptl_crystal_density_diffrn 1.760
_exptl_crystal_density_meas ?
_exptl_crystal_density_method none
_exptl_crystal_description 'Elongated Octahedra'
_exptl_crystal_F_000 804
_exptl_crystal_size_max 0.26
_exptl_crystal_size_mid 0.23
_exptl_crystal_size_min 0.17
_refine_diff_density_max 0.867
_refine_diff_density_min -0.519
_refine_diff_density_rms 0.127
_refine_ls_extinction_coef 0.0028(2)
_refine_ls_extinction_expression Fc^*^=kFc[1+0.001xFc^2^\l^3^/sin(2\q)]^-1/4^
_refine_ls_extinction_method SHELXTL
_refine_ls_goodness_of_fit_all 1.112
_refine_ls_goodness_of_fit_obs 1.134
_refine_ls_hydrogen_treatment none
_refine_ls_matrix_type full
_refine_ls_number_parameters 90
_refine_ls_number_reflns 1970
_refine_ls_number_restraints 0
_refine_ls_restrained_S_all 1.112
_refine_ls_restrained_S_obs 1.134
_refine_ls_R_factor_all 0.0237
_refine_ls_R_factor_obs 0.0220
_refine_ls_shift/esd_max -0.001
_refine_ls_shift/esd_mean 0.000
_refine_ls_structure_factor_coef Fsqd
_refine_ls_weighting_details 'w=1/[\s^2^(Fo^2^)+(0.0266P)^2^+5.4254P] where P=(Fo^2^+2Fc^2^)/3'
_refine_ls_weighting_scheme calc
_refine_ls_wR_factor_all 0.0623
_refine_ls_wR_factor_obs 0.0616
_reflns_number_observed 1856
_reflns_number_total 1970
_reflns_observed_criterion >2sigma(I)
_cod_data_source_file a908412f.txt
_cod_data_source_block maj8
_cod_depositor_comments
;
The following automatic conversions were performed:
'_symmetry_cell_setting' value 'Orthorhombic' changed to 'orthorhombic'
according to '/home/saulius/struct/CIF-dictionaries/cif_core.dic'
dictionary named 'cif_core.dic' version 2.4.1 from 2010-06-29.

Automatic conversion script
Id: cif_fix_enum 1527 2010-12-29 10:47:43Z saulius 

The following automatic conversions were performed:

'_exptl_crystal_density_meas' value 'none' was changed to '?' - the
value is perceived as not measured.

Automatic conversion script
Id: cif_fix_values 3008 2015-01-20 13:52:24Z robertas 

The following automatic conversions were performed:

'_refine_ls_weighting_scheme' value 'calc
w=1/[\s^2^(Fo^2^)+(0.0266P)^2^+5.4254P] where P=(Fo^2^+2Fc^2^)/3' was
changed to 'calc'. New tag '_refine_ls_weighting_details' was
created. The value of the new tag was set to
'w=1/[\s^2^(Fo^2^)+(0.0266P)^2^+5.4254P] where P=(Fo^2^+2Fc^2^)/3'.

Automatic conversion script
Id: cif_fix_values 3143 2015-03-26 13:38:13Z robertas 
;
_cod_original_sg_symbol_H-M Pnma
_cod_database_code 7009059

loop_
_symmetry_equiv_pos_as_xyz
'x, y, z'
'-x+1/2, -y, z+1/2'
'-x, y+1/2, -z'
'x+1/2, -y+1/2, -z+1/2'
'-x, -y, -z'
'x-1/2, y, -z-1/2'
'x, -y-1/2, z'
'-x-1/2, y-1/2, z-1/2'

loop_
_atom_site_aniso_label
_atom_site_aniso_U_11
_atom_site_aniso_U_22
_atom_site_aniso_U_33
_atom_site_aniso_U_23
_atom_site_aniso_U_13
_atom_site_aniso_U_12
Yb1 0.01812(13) 0.02423(13) 0.01721(13) 0.000 -0.00453(7) 0.000
C1 0.014(2) 0.031(2) 0.020(2) 0.000 0.000(2) 0.000
C2 0.0162(14) 0.023(2) 0.0197(14) -0.0008(12) -0.0024(11) 0.0022(12)
C3 0.0183(14) 0.022(2) 0.0159(13) 0.0004(12) -0.0007(11) -0.0009(12)
C4 0.020(2) 0.053(4) 0.034(3) 0.000 0.010(2) 0.000
C5 0.031(2) 0.024(2) 0.033(2) -0.0059(14) -0.0029(14) 0.0057(14)
C6 0.038(2) 0.031(2) 0.025(2) 0.0056(15) 0.0064(14) -0.008(2)

loop_
_atom_site_label
_atom_site_type_symbol
_atom_site_fract_x
_atom_site_fract_y
_atom_site_fract_z
_atom_site_U_iso_or_equiv
_atom_site_thermal_displace_type
_atom_site_occupancy
_atom_site_calc_flag
_atom_site_refinement_flags
_atom_site_disorder_group
Yb1 Yb 0.13339(2) 0.7500 0.98881(2) 0.01985(10) Uani 1 d S .
C1 C 0.3719(4) 0.7500 1.0482(4) 0.0218(9) Uani 1 d S .
C2 C 0.3151(3) 0.6616(3) 1.0998(3) 0.0198(6) Uani 1 d . .
C3 C 0.2245(3) 0.6951(2) 1.1839(3) 0.0189(6) Uani 1 d . .
C4 C 0.4756(5) 0.7500 0.9557(5) 0.0358(12) Uani 1 d S .
C5 C 0.3486(4) 0.5508(3) 1.0724(3) 0.0294(8) Uani 1 d . .
C6 C 0.1444(4) 0.6279(3) 1.2635(3) 0.0309(8) Uani 1 d . .
C7 C 0.1808(16) 0.7500 0.7782(14) 0.037(3) Uiso 0.40 d SP .
C8 C 0.1652(7) 0.6975(6) 0.7853(6) 0.0344(15) Uiso 0.60 d P .
C9 C 0.1366(11) 0.6528(10) 0.8080(10) 0.034(2) Uiso 0.40 d P .
C10 C 0.0887(8) 0.6200(5) 0.8369(6) 0.0283(12) Uiso 0.60 d P .
C11 C 0.0350(14) 0.6097(8) 0.8758(11) 0.032(2) Uiso 0.40 d P .
C12 C -0.0200(8) 0.6183(5) 0.9103(7) 0.0280(12) Uiso 0.60 d P .
C13 C -0.0615(12) 0.6474(10) 0.9466(11) 0.035(2) Uiso 0.40 d P .
C14 C -0.0965(8) 0.6947(7) 0.9627(6) 0.0367(14) Uiso 0.60 d P .
C15 C -0.1052(18) 0.7500 0.9832(15) 0.042(4) Uiso 0.40 d SP .

loop_
_atom_type_symbol
_atom_type_description
_atom_type_scat_dispersion_real
_atom_type_scat_dispersion_imag
_atom_type_scat_source
C C 0.0033 0.0016 'International Tables Vol C Tables 4.2.6.8 and 6.1.1.4'
H H 0.0000 0.0000 'International Tables Vol C Tables 4.2.6.8 and 6.1.1.4'
Yb Yb -0.3850 5.5486 'International Tables Vol C Tables 4.2.6.8 and 6.1.1.4'

loop_
_geom_angle_atom_site_label_1
_geom_angle_atom_site_label_2
_geom_angle_atom_site_label_3
_geom_angle
_geom_angle_site_symmetry_1
_geom_angle_site_symmetry_3
_geom_angle_publ_flag
Cnt1 Yb1 Cnt2 171.5 . . yes
C9 Yb1 C9 62.2(7) . 7_575 no
C9 Yb1 C15 89.5(4) . . no
C9 Yb1 C15 89.5(4) 7_575 . no
C9 Yb1 C13 63.9(4) . . no
C9 Yb1 C13 96.9(4) 7_575 . no
C15 Yb1 C13 34.8(4) . . no
C9 Yb1 C13 96.9(4) . 7_575 no
C9 Yb1 C13 63.9(4) 7_575 7_575 no
C15 Yb1 C13 34.8(4) . 7_575 no
C13 Yb1 C13 65.8(7) . 7_575 no
C9 Yb1 C11 33.7(4) . . no
C9 Yb1 C11 86.1(4) 7_575 . no
C15 Yb1 C11 64.9(4) . . no
C13 Yb1 C11 32.5(4) . . no
C13 Yb1 C11 87.8(4) 7_575 . no
C9 Yb1 C11 86.1(4) . 7_575 no
C9 Yb1 C11 33.7(4) 7_575 7_575 no
C15 Yb1 C11 64.9(4) . 7_575 no
C13 Yb1 C11 87.8(4) . 7_575 no
C13 Yb1 C11 32.5(4) 7_575 7_575 no
C11 Yb1 C11 95.6(5) . 7_575 no
C9 Yb1 C8 16.4(3) . . no
C9 Yb1 C8 47.5(5) 7_575 . no
C15 Yb1 C8 96.1(4) . . no
C13 Yb1 C8 76.6(4) . . no
C13 Yb1 C8 93.9(3) 7_575 . no
C11 Yb1 C8 49.0(4) . . no
C11 Yb1 C8 75.6(4) 7_575 . no
C9 Yb1 C8 47.5(5) . 7_575 no
C9 Yb1 C8 16.4(3) 7_575 7_575 no
C15 Yb1 C8 96.1(4) . 7_575 no
C13 Yb1 C8 93.9(3) . 7_575 no
C13 Yb1 C8 76.6(4) 7_575 7_575 no
C11 Yb1 C8 75.6(4) . 7_575 no
C11 Yb1 C8 49.0(4) 7_575 7_575 no
C8 Yb1 C8 32.0(4) . 7_575 no
C9 Yb1 C10 17.1(3) . . no
C9 Yb1 C10 75.3(4) 7_575 . no
C15 Yb1 C10 78.2(3) . . no
C13 Yb1 C10 48.6(3) . . no
C13 Yb1 C10 94.4(3) 7_575 . no
C11 Yb1 C10 16.9(3) . . no
C11 Yb1 C10 92.9(3) 7_575 . no
C8 Yb1 C10 33.1(2) . . no
C8 Yb1 C10 62.4(3) 7_575 . no
C9 Yb1 C10 75.3(4) . 7_575 no
C9 Yb1 C10 17.1(3) 7_575 7_575 no
C15 Yb1 C10 78.2(3) . 7_575 no
C13 Yb1 C10 94.4(3) . 7_575 no
C13 Yb1 C10 48.6(3) 7_575 7_575 no
C11 Yb1 C10 92.9(3) . 7_575 no
C11 Yb1 C10 16.9(3) 7_575 7_575 no
C8 Yb1 C10 62.4(3) . 7_575 no
C8 Yb1 C10 33.1(2) 7_575 7_575 no
C10 Yb1 C10 85.8(3) . 7_575 no
C9 Yb1 C7 32.6(4) . . no
C9 Yb1 C7 32.6(4) 7_575 . no
C15 Yb1 C7 99.8(6) . . no
C13 Yb1 C7 88.0(4) . . no
C13 Yb1 C7 88.0(4) 7_575 . no
C11 Yb1 C7 63.8(4) . . no
C11 Yb1 C7 63.8(4) 7_575 . no
C8 Yb1 C7 16.3(2) . . no
C8 Yb1 C7 16.3(2) 7_575 . no
C10 Yb1 C7 48.8(3) . . no
C10 Yb1 C7 48.8(3) 7_575 . no
C9 Yb1 C14 76.1(3) . . no
C9 Yb1 C14 93.3(3) 7_575 . no
C15 Yb1 C14 17.7(2) . . no
C13 Yb1 C14 17.1(3) . . no
C13 Yb1 C14 50.0(5) 7_575 . no
C11 Yb1 C14 48.0(4) . . no
C11 Yb1 C14 76.1(4) 7_575 . no
C8 Yb1 C14 86.0(2) . . no
C8 Yb1 C14 95.1(2) 7_575 . no
C10 Yb1 C14 62.7(3) . . no
C10 Yb1 C14 86.2(3) 7_575 . no
C7 Yb1 C14 93.8(4) . . no
C9 Yb1 C14 93.3(3) . 7_575 no
C9 Yb1 C14 76.1(3) 7_575 7_575 no
C15 Yb1 C14 17.7(2) . 7_575 no
C13 Yb1 C14 50.0(5) . 7_575 no
C13 Yb1 C14 17.1(3) 7_575 7_575 no
C11 Yb1 C14 76.1(4) . 7_575 no
C11 Yb1 C14 48.0(4) 7_575 7_575 no
C8 Yb1 C14 95.1(2) . 7_575 no
C8 Yb1 C14 86.0(2) 7_575 7_575 no
C10 Yb1 C14 86.2(3) . 7_575 no
C10 Yb1 C14 62.7(3) 7_575 7_575 no
C7 Yb1 C14 93.8(4) . 7_575 no
C14 Yb1 C14 33.6(4) . 7_575 no
C9 Yb1 C12 48.9(3) . . no
C9 Yb1 C12 92.9(3) 7_575 . no
C15 Yb1 C12 50.2(3) . . no
C13 Yb1 C12 16.4(3) . . no
C13 Yb1 C12 77.5(4) 7_575 . no
C11 Yb1 C12 16.2(3) . . no
C11 Yb1 C12 93.1(3) 7_575 . no
C8 Yb1 C12 63.1(3) . . no
C8 Yb1 C12 85.7(3) 7_575 . no
C10 Yb1 C12 32.7(2) . . no
C10 Yb1 C12 95.2(2) 7_575 . no
C7 Yb1 C12 76.5(3) . . no
C14 Yb1 C12 32.7(2) . . no
C14 Yb1 C12 63.5(3) 7_575 . no
C9 Yb1 C12 92.9(3) . 7_575 no
C9 Yb1 C12 48.9(3) 7_575 7_575 no
C15 Yb1 C12 50.2(3) . 7_575 no
C13 Yb1 C12 77.5(4) . 7_575 no
C13 Yb1 C12 16.4(3) 7_575 7_575 no
C11 Yb1 C12 93.1(3) . 7_575 no
C11 Yb1 C12 16.2(3) 7_575 7_575 no
C8 Yb1 C12 85.7(3) . 7_575 no
C8 Yb1 C12 63.1(3) 7_575 7_575 no
C10 Yb1 C12 95.2(2) . 7_575 no
C10 Yb1 C12 32.7(2) 7_575 7_575 no
C7 Yb1 C12 76.5(3) . 7_575 no
C14 Yb1 C12 63.5(3) . 7_575 no
C14 Yb1 C12 32.7(2) 7_575 7_575 no
C12 Yb1 C12 86.5(3) . 7_575 no
C9 Yb1 C2 131.0(3) . 7_575 no
C9 Yb1 C2 100.9(3) 7_575 7_575 no
C15 Yb1 C2 138.4(3) . 7_575 no
C13 Yb1 C2 161.0(3) . 7_575 no
C13 Yb1 C2 117.1(3) 7_575 7_575 no
C11 Yb1 C2 154.9(3) . 7_575 no
C11 Yb1 C2 103.7(3) 7_575 7_575 no
C8 Yb1 C2 120.6(2) . 7_575 no
C8 Yb1 C2 105.1(2) 7_575 7_575 no
C10 Yb1 C2 143.3(2) . 7_575 no
C10 Yb1 C2 100.8(2) 7_575 7_575 no
C7 Yb1 C2 110.6(3) . 7_575 no
C14 Yb1 C2 152.9(2) . 7_575 no
C14 Yb1 C2 129.0(2) 7_575 7_575 no
C12 Yb1 C2 163.2(2) . 7_575 no
C12 Yb1 C2 109.8(2) 7_575 7_575 no
C9 Yb1 C2 100.9(3) . . no
C9 Yb1 C2 131.0(3) 7_575 . no
C15 Yb1 C2 138.4(3) . . no
C13 Yb1 C2 117.1(3) . . no
C13 Yb1 C2 161.0(3) 7_575 . no
C11 Yb1 C2 103.7(3) . . no
C11 Yb1 C2 154.9(3) 7_575 . no
C8 Yb1 C2 105.1(2) . . no
C8 Yb1 C2 120.6(2) 7_575 . no
C10 Yb1 C2 100.8(2) . . no
C10 Yb1 C2 143.3(2) 7_575 . no
C7 Yb1 C2 110.6(3) . . no
C14 Yb1 C2 129.0(2) . . no
C14 Yb1 C2 152.9(2) 7_575 . no
C12 Yb1 C2 109.8(2) . . no
C12 Yb1 C2 163.2(2) 7_575 . no
C2 Yb1 C2 53.75(15) 7_575 . no
C9 Yb1 C1 102.6(3) . . no
C9 Yb1 C1 102.6(3) 7_575 . no
C15 Yb1 C1 165.9(4) . . no
C13 Yb1 C1 147.1(3) . . no
C13 Yb1 C1 147.1(3) 7_575 . no
C11 Yb1 C1 122.6(3) . . no
C11 Yb1 C1 122.6(3) 7_575 . no
C8 Yb1 C1 97.5(2) . . no
C8 Yb1 C1 97.5(2) 7_575 . no
C10 Yb1 C1 111.7(2) . . no
C10 Yb1 C1 111.7(2) 7_575 . no
C7 Yb1 C1 94.4(4) . . no
C14 Yb1 C1 161.3(2) . . no
C14 Yb1 C1 161.3(2) 7_575 . no
C12 Yb1 C1 134.9(2) . . no
C12 Yb1 C1 134.9(2) 7_575 . no
C2 Yb1 C1 32.42(9) 7_575 . no
C2 Yb1 C1 32.42(9) . . no
C9 Yb1 C3 154.0(3) . 7_575 no
C9 Yb1 C3 127.6(3) 7_575 7_575 no
C15 Yb1 C3 113.0(4) . 7_575 no
C13 Yb1 C3 128.9(3) . 7_575 no
C13 Yb1 C3 108.9(3) 7_575 7_575 no
C11 Yb1 C3 146.1(3) . 7_575 no
C11 Yb1 C3 114.5(3) 7_575 7_575 no
C8 Yb1 C3 150.8(2) . 7_575 no
C8 Yb1 C3 136.0(2) 7_575 7_575 no
C10 Yb1 C3 152.5(2) . 7_575 no
C10 Yb1 C3 120.4(2) 7_575 7_575 no
C7 Yb1 C3 142.9(3) . 7_575 no
C14 Yb1 C3 122.5(2) . 7_575 no
C14 Yb1 C3 112.1(2) 7_575 7_575 no
C12 Yb1 C3 138.3(2) . 7_575 no
C12 Yb1 C3 111.3(2) 7_575 7_575 no
C2 Yb1 C3 32.33(10) 7_575 7_575 no
C2 Yb1 C3 53.71(10) . 7_575 no
C1 Yb1 C3 53.61(12) . 7_575 no
C9 Yb1 C3 127.6(3) . . no
C9 Yb1 C3 154.0(3) 7_575 . no
C15 Yb1 C3 113.0(4) . . no
C13 Yb1 C3 108.9(3) . . no
C13 Yb1 C3 128.9(3) 7_575 . no
C11 Yb1 C3 114.5(3) . . no
C11 Yb1 C3 146.1(3) 7_575 . no
C8 Yb1 C3 136.0(2) . . no
C8 Yb1 C3 150.8(2) 7_575 . no
C10 Yb1 C3 120.4(2) . . no
C10 Yb1 C3 152.5(2) 7_575 . no
C7 Yb1 C3 142.9(3) . . no
C14 Yb1 C3 112.1(2) . . no
C14 Yb1 C3 122.5(2) 7_575 . no
C12 Yb1 C3 111.3(2) . . no
C12 Yb1 C3 138.3(2) 7_575 . no
C2 Yb1 C3 53.71(10) 7_575 . no
C2 Yb1 C3 32.33(10) . . no
C1 Yb1 C3 53.61(12) . . no
C3 Yb1 C3 32.52(14) 7_575 . no
C2 C1 C2 108.0(4) . 7_575 yes
C2 C1 C4 126.0(2) . . yes
C2 C1 C4 126.0(2) 7_575 . no
C2 C1 Yb1 73.6(2) . . no
C2 C1 Yb1 73.6(2) 7_575 . no
C4 C1 Yb1 119.2(4) . . no
C3 C2 C1 108.1(3) . . yes
C3 C2 C5 125.9(3) . . yes
C1 C2 C5 126.0(3) . . yes
C3 C2 Yb1 74.1(2) . . no
C1 C2 Yb1 74.0(2) . . no
C5 C2 Yb1 119.4(2) . . no
C2 C3 C3 107.9(2) . 7_575 yes
C2 C3 C6 126.8(3) . . yes
C3 C3 C6 125.2(2) 7_575 . yes
C2 C3 Yb1 73.6(2) . . no
C3 C3 Yb1 73.74(7) 7_575 . no
C6 C3 Yb1 120.1(2) . . no
C8 C7 C8 150.3(31) . 7_575 no
C8 C7 C9 10.1(11) . . no
C8 C7 C9 140.9(21) 7_575 . no
C8 C7 C9 140.9(21) . 7_575 no
C8 C7 C9 10.1(11) 7_575 7_575 no
C9 C7 C9 131.3(15) . 7_575 no
C8 C7 Yb1 80.8(15) . . no
C8 C7 Yb1 80.8(15) 7_575 . no
C9 C7 Yb1 72.0(8) . . no
C9 C7 Yb1 72.0(8) 7_575 . no
C9 C8 C7 159.8(22) . . no
C9 C8 C8 145.8(11) . 7_575 no
C7 C8 C8 14.8(15) . 7_575 no
C9 C8 C10 10.6(10) . . no
C7 C8 C10 150.1(17) . . no
C8 C8 C10 135.5(4) 7_575 . no
C9 C8 C9 134.3(15) . 7_575 no
C7 C8 C9 26.1(15) . 7_575 no
C8 C8 C9 11.5(4) 7_575 7_575 no
C10 C8 C9 124.1(7) . 7_575 no
C9 C8 Yb1 79.4(11) . . no
C7 C8 Yb1 82.8(15) . . no
C8 C8 Yb1 74.0(2) 7_575 . no
C10 C8 Yb1 73.7(4) . . no
C9 C8 Yb1 65.4(4) 7_575 . no
C8 C9 C10 159.2(20) . . no
C8 C9 C7 10.1(11) . . no
C10 C9 C7 149.9(15) . . no
C8 C9 C11 147.2(15) . . no
C10 C9 C11 12.6(8) . . no
C7 C9 C11 137.6(11) . . no
C8 C9 C8 22.7(8) . 7_575 no
C10 C9 C8 137.0(13) . 7_575 no
C7 C9 C8 12.9(7) . 7_575 no
C11 C9 C8 124.7(8) . 7_575 no
C8 C9 Yb1 84.2(11) . . no
C10 C9 Yb1 84.3(10) . . no
C7 C9 Yb1 75.4(8) . . no
C11 C9 Yb1 73.8(6) . . no
C8 C9 Yb1 67.0(4) 7_575 . no
C11 C10 C9 154.6(17) . . no
C11 C10 C12 9.9(10) . . no
C9 C10 C12 145.2(12) . . no
C11 C10 C8 145.0(12) . . no
C9 C10 C8 10.2(10) . . no
C12 C10 C8 135.4(6) . . no
C11 C10 C13 20.7(10) . . no
C9 C10 C13 134.0(12) . . no
C12 C10 C13 11.2(4) . . no
C8 C10 C13 124.3(6) . . no
C11 C10 Yb1 79.9(10) . . no
C9 C10 Yb1 78.6(10) . . no
C12 C10 Yb1 74.3(4) . . no
C8 C10 Yb1 73.2(4) . . no
C13 C10 Yb1 65.0(4) . . no
C12 C11 C10 159.8(19) . . no
C12 C11 C13 12.5(9) . . no
C10 C11 C13 148.5(14) . . no
C12 C11 C9 147.6(15) . . no
C10 C11 C9 12.8(9) . . no
C13 C11 C9 135.9(10) . . no
C12 C11 C14 24.1(9) . . no
C10 C11 C14 136.1(12) . . no
C13 C11 C14 12.7(5) . . no
C9 C11 C14 123.6(8) . . no
C12 C11 Yb1 84.9(11) . . no
C10 C11 Yb1 83.2(10) . . no
C13 C11 Yb1 73.5(6) . . no
C9 C11 Yb1 72.6(6) . . no
C14 C11 Yb1 66.7(4) . . no
C11 C12 C13 155.2(18) . . no
C11 C12 C10 10.2(10) . . no
C13 C12 C10 146.1(13) . . no
C11 C12 C14 144.1(13) . . no
C13 C12 C14 13.8(10) . . no
C10 C12 C14 134.1(6) . . no
C11 C12 Yb1 78.8(10) . . no
C13 C12 Yb1 78.3(11) . . no
C10 C12 Yb1 73.0(4) . . no
C14 C12 Yb1 73.3(4) . . no
C12 C13 C14 152.9(20) . . no
C12 C13 C11 12.3(9) . . no
C14 C13 C11 143.1(15) . . no
C12 C13 C15 147.1(16) . . no
C14 C13 C15 11.5(11) . . no
C11 C13 C15 135.6(12) . . no
C12 C13 C10 22.7(9) . . no
C14 C13 C10 132.6(13) . . no
C11 C13 C10 10.7(5) . . no
C15 C13 C10 124.9(10) . . no
C12 C13 Yb1 85.3(11) . . no
C14 C13 Yb1 84.0(11) . . no
C11 C13 Yb1 73.9(6) . . no
C15 C13 Yb1 72.5(8) . . no
C10 C13 Yb1 66.4(4) . . no
C13 C14 C15 157.4(22) . . no
C13 C14 C12 13.3(10) . . no
C15 C14 C12 150.1(18) . . no
C13 C14 C14 146.6(11) . 7_575 no
C15 C14 C14 19.4(15) . 7_575 no
C12 C14 C14 135.0(4) . 7_575 no
C13 C14 C11 24.2(10) . . no
C15 C14 C11 138.6(18) . . no
C12 C14 C11 11.8(4) . . no
C14 C14 C11 123.2(4) 7_575 . no
C13 C14 Yb1 78.9(11) . . no
C15 C14 Yb1 78.5(16) . . no
C12 C14 Yb1 74.0(4) . . no
C14 C14 Yb1 73.2(2) 7_575 . no
C11 C14 Yb1 65.2(4) . . no
C14 C15 C14 141.2(30) . 7_575 no
C14 C15 C13 136.9(21) . 7_575 no
C14 C15 C13 11.1(11) 7_575 7_575 no
C14 C15 C13 11.1(11) . . no
C14 C15 C13 136.9(21) 7_575 . no
C13 C15 C13 130.3(15) 7_575 . no
C14 C15 Yb1 83.8(16) . . no
C14 C15 Yb1 83.8(16) 7_575 . no
C13 C15 Yb1 72.6(8) 7_575 . no
C13 C15 Yb1 72.6(8) . . no

loop_
_geom_bond_atom_site_label_1
_geom_bond_atom_site_label_2
_geom_bond_distance
_geom_bond_site_symmetry_2
_geom_bond_publ_flag
Yb1 C9 2.450(11) . yes
Yb1 C15 2.46(2) . yes
Yb1 C13 2.460(11) . yes
Yb1 C11 2.466(10) . yes
Yb1 C8 2.480(7) . yes
Yb1 C10 2.486(6) . yes
Yb1 C7 2.49(2) . yes
Yb1 C14 2.494(8) . yes
Yb1 C12 2.504(6) . yes
Yb1 C2 2.547(3) . yes
Yb1 C1 2.551(4) . yes
Yb1 C3 2.553(3) . yes
Yb1 Cnt1 2.244 . yes
Yb1 Cnt2 1.654 . yes
C1 C2 1.423(4) . yes
C1 C4 1.514(7) . yes
C2 C3 1.420(4) . yes
C2 C5 1.516(5) . yes
C3 C3 1.429(6) 7_575 yes
C3 C6 1.516(4) . yes
C7 C8 0.706(9) . no
C7 C9 1.39(2) . yes
C8 C9 0.704(12) . no
C8 C8 1.37(2) 7_575 yes
C8 C10 1.414(10) . yes
C8 C9 1.99(2) 7_575 no
C9 C10 0.734(12) . no
C9 C11 1.42(2) . yes
C9 C8 1.99(2) 7_575 no
C10 C11 0.726(12) . no
C10 C12 1.407(10) . yes
C10 C13 2.035(14) . no
C11 C12 0.703(11) . no
C11 C13 1.38(2) . yes
C11 C14 2.019(15) . no
C12 C13 0.710(12) . no
C12 C14 1.407(10) . yes
C13 C14 0.737(13) . no
C13 C15 1.47(2) . yes
C14 C15 0.764(9) . no
C14 C14 1.44(2) 7_575 yes
C15 C14 0.764(9) 7_575 no
C15 C13 1.47(2) 7_575 no
